data_4086207
loop_
_publ_author_name
'Donnelly, Kate F.'
'Segarra, Candela'
'Shao, Li-Xiong'
'Suen, Rachelle'
'M\"uller-Bunz, Helge'
'Albrecht, Martin'

_publ_section_title
;
 Adaptive N-Mesoionic Ligands Anchored to a Triazolylidene for
 Ruthenium-Mediated (De)Hydrogenation Catalysis
;
_journal_issue 16
_journal_name_full Organometallics
_journal_page_first 4076
_journal_paper_doi 10.1021/acs.organomet.5b00533
_journal_volume 34
_journal_year 2015
_chemical_absolute_configuration ad
_chemical_formula_moiety 'C26 H29 Cl N5 O Ru, C F3 O3 S, H2 O'
_chemical_formula_sum 'C27 H31 Cl F3 N5 O5 Ru S'
_chemical_formula_weight 731.15
_chemical_name_systematic
; 
 ? 
;
_space_group_IT_number 29
_symmetry_cell_setting orthorhombic
_symmetry_space_group_name_Hall 'P 2c -2ac'
_symmetry_space_group_name_H-M 'P c a 21'
_atom_sites_solution_hydrogens geom
_atom_sites_solution_primary direct
_atom_sites_solution_secondary difmap
_audit_creation_method SHELXL-97
_cell_angle_alpha 90.00
_cell_angle_beta 90.00
_cell_angle_gamma 90.00
_cell_formula_units_Z 4
_cell_length_a 14.2038(1)
_cell_length_b 16.5766(2)
_cell_length_c 12.4661(1)
_cell_measurement_reflns_used 30142
_cell_measurement_temperature 100(2)
_cell_measurement_theta_max 32.8420
_cell_measurement_theta_min 3.1110
_cell_volume 2935.15(5)
_computing_cell_refinement
; 
CrysAlisPro, Agilent Technologies, 
Version 1.171.36.24a (release 19-12-2012 CrysAlis171 .NET) 
(compiled Dec 19 2012,11:08:27) 
;
_computing_data_collection
; 
CrysAlisPro, Agilent Technologies, 
Version 1.171.36.24a (release 19-12-2012 CrysAlis171 .NET) 
(compiled Dec 19 2012,11:08:27) 
;
_computing_data_reduction
; 
CrysAlisPro, Agilent Technologies, 
Version 1.171.36.24a (release 19-12-2012 CrysAlis171 .NET) 
(compiled Dec 19 2012,11:08:27) 
;
_computing_structure_refinement 'SHELXL-97 (Sheldrick, 2008)'
_computing_structure_solution 'SHELXS-97 (Sheldrick, 2008)'
_diffrn_ambient_temperature 100(2)
_diffrn_detector_area_resol_mean 10.3196
_diffrn_measured_fraction_theta_full 0.991
_diffrn_measured_fraction_theta_max 0.949
_diffrn_measurement_device_type 'SuperNova, Dual, Cu at zero, Atlas'
_diffrn_measurement_method '\w scans'
_diffrn_radiation_monochromator mirror
_diffrn_radiation_source 'SuperNova (Mo) X-ray Source'
_diffrn_radiation_type MoK\a
_diffrn_radiation_wavelength 0.71073
_diffrn_reflns_av_R_equivalents 0.0210
_diffrn_reflns_av_sigmaI/netI 0.0174
_diffrn_reflns_limit_h_max 21
_diffrn_reflns_limit_h_min -20
_diffrn_reflns_limit_k_max 25
_diffrn_reflns_limit_k_min -23
_diffrn_reflns_limit_l_max 18
_diffrn_reflns_limit_l_min -18
_diffrn_reflns_number 44973
_diffrn_reflns_theta_full 32.00
_diffrn_reflns_theta_max 32.96
_diffrn_reflns_theta_min 2.85
_exptl_absorpt_coefficient_mu 0.762
_exptl_absorpt_correction_T_max 0.933
_exptl_absorpt_correction_T_min 0.849
_exptl_absorpt_correction_type analytical
_exptl_absorpt_process_details
; 
CrysAlisPro, Agilent Technologies, 
Version 1.171.36.24a (release 19-12-2012 CrysAlis171 .NET) 
(compiled Dec 19 2012,11:08:27) 
Analytical numeric absorption correction using a multifaceted crystal 
model based on expressions derived by R.C. Clark & J.S. Reid. 
(Clark, R. C. & Reid, J. S. (1995). Acta Cryst. A51, 887-897) 
;
_exptl_crystal_colour 'clear red'
_exptl_crystal_density_diffrn 1.655
_exptl_crystal_density_method 'not measured'
_exptl_crystal_description rod
_exptl_crystal_F_000 1488
_exptl_crystal_size_max 0.3100
_exptl_crystal_size_mid 0.1297
_exptl_crystal_size_min 0.1188
_refine_diff_density_max 0.462
_refine_diff_density_min -0.452
_refine_diff_density_rms 0.052
_refine_ls_abs_structure_details 'Flack H D (1983), Acta Cryst. A39, 876-881'
_refine_ls_abs_structure_Flack -0.028(10)
_refine_ls_extinction_method none
_refine_ls_goodness_of_fit_ref 1.046
_refine_ls_hydrogen_treatment constr
_refine_ls_matrix_type full
_refine_ls_number_parameters 396
_refine_ls_number_reflns 10113
_refine_ls_number_restraints 1
_refine_ls_restrained_S_all 1.046
_refine_ls_R_factor_all 0.0186
_refine_ls_R_factor_gt 0.0176
_refine_ls_shift/su_max 0.005
_refine_ls_shift/su_mean 0.000
_refine_ls_structure_factor_coef Fsqd
_refine_ls_weighting_details 'calc w=1/[\s^2^(Fo^2^)+(0.0207P)^2^+0.8171P] where P=(Fo^2^+2Fc^2^)/3'
_refine_ls_weighting_scheme calc
_refine_ls_wR_factor_gt 0.0428
_refine_ls_wR_factor_ref 0.0435
_reflns_number_gt 9877
_reflns_number_total 10113
_reflns_threshold_expression I>2\s(I)
_cod_data_source_file om5b00533_si_002.cif
_cod_data_source_block alb394
_cod_depositor_comments 'Adding full bibliography for 4086207.cif.'
_cod_database_code 4086207

loop_
_symmetry_equiv_pos_as_xyz
'x, y, z'
'-x, -y, z+1/2'
'-x+1/2, y, z+1/2'
'x+1/2, -y, z'

loop_
_atom_site_label
_atom_site_type_symbol
_atom_site_fract_x
_atom_site_fract_y
_atom_site_fract_z
_atom_site_U_iso_or_equiv
_atom_site_adp_type
_atom_site_occupancy
_atom_site_symmetry_multiplicity
_atom_site_calc_flag
_atom_site_refinement_flags
Ru Ru 0.646634(5) 0.842693(5) 0.657684(9) 0.00902(2) Uani 1 1 d .
Cl Cl 0.699376(19) 0.871452(18) 0.47803(2) 0.01347(5) Uani 1 1 d .
C1 C 0.77826(8) 0.87247(7) 0.70226(10) 0.01031(19) Uani 1 1 d .
C2 C 0.84024(8) 0.80900(7) 0.71610(10) 0.0111(2) Uani 1 1 d .
C3 C 0.81251(8) 0.72692(7) 0.68568(10) 0.0126(2) Uani 1 1 d .
O1 O 0.86645(7) 0.66827(6) 0.69156(9) 0.0193(2) Uani 1 1 d .
N1 N 0.72348(6) 0.73053(5) 0.64555(9) 0.01155(18) Uani 1 1 d .
C4 C 0.68309(8) 0.66119(7) 0.60299(11) 0.0123(2) Uani 1 1 d .
C5 C 0.69386(8) 0.58371(7) 0.64717(12) 0.0154(2) Uani 1 1 d .
H5 H 0.7335 0.5756 0.7075 0.018 Uiso 1 1 calc R
C6 C 0.64640(9) 0.51979(8) 0.60214(12) 0.0166(2) Uani 1 1 d .
H6 H 0.6521 0.4678 0.6337 0.020 Uiso 1 1 calc R
N2 N 0.59223(8) 0.52900(6) 0.51481(9) 0.0157(2) Uani 1 1 d .
C9 C 0.53996(10) 0.46000(8) 0.47075(13) 0.0215(3) Uani 1 1 d .
H9A H 0.4747 0.4618 0.4962 0.032 Uiso 1 1 calc R
H9B H 0.5695 0.4097 0.4945 0.032 Uiso 1 1 calc R
H9C H 0.5408 0.4626 0.3922 0.032 Uiso 1 1 calc R
C7 C 0.58279(9) 0.60240(8) 0.46878(12) 0.0187(2) Uani 1 1 d .
H7 H 0.5454 0.6080 0.4060 0.022 Uiso 1 1 calc R
C8 C 0.62628(10) 0.66865(8) 0.51130(12) 0.0173(2) Uani 1 1 d .
H8 H 0.6180 0.7200 0.4787 0.021 Uiso 1 1 calc R
N3 N 0.83119(7) 0.93756(6) 0.73070(8) 0.01082(17) Uani 1 1 d .
C10 C 0.80421(8) 1.02096(7) 0.72839(10) 0.0119(2) Uani 1 1 d .
C11 C 0.81646(9) 1.06845(8) 0.81918(11) 0.0157(2) Uani 1 1 d .
H11 H 0.8424 1.0464 0.8830 0.019 Uiso 1 1 calc R
C12 C 0.78971(10) 1.14937(8) 0.81442(12) 0.0177(2) Uani 1 1 d .
H12 H 0.7970 1.1829 0.8757 0.021 Uiso 1 1 calc R
C13 C 0.75237(9) 1.18123(8) 0.72027(11) 0.0168(2) Uani 1 1 d .
H13 H 0.7351 1.2365 0.7172 0.020 Uiso 1 1 calc R
C14 C 0.74041(9) 1.13271(8) 0.63127(10) 0.0163(2) Uani 1 1 d .
H14 H 0.7146 1.1549 0.5674 0.020 Uiso 1 1 calc R
C15 C 0.76588(8) 1.05139(8) 0.63428(9) 0.0144(2) Uani 1 1 d .
H15 H 0.7572 1.0177 0.5734 0.017 Uiso 1 1 calc R
N4 N 0.91960(7) 0.91874(6) 0.76192(9) 0.01244(18) Uani 1 1 d .
N5 N 0.92300(7) 0.83964(6) 0.75183(9) 0.01189(19) Uani 1 1 d .
C16 C 1.00819(9) 0.79686(8) 0.78503(12) 0.0186(2) Uani 1 1 d .
H16A H 1.0634 0.8305 0.7702 0.028 Uiso 1 1 calc R
H16B H 1.0133 0.7461 0.7451 0.028 Uiso 1 1 calc R
H16C H 1.0049 0.7853 0.8620 0.028 Uiso 1 1 calc R
C17 C 0.56428(9) 0.81466(8) 0.80451(10) 0.0152(2) Uani 1 1 d .
C23 C 0.58458(10) 0.76634(9) 0.90552(11) 0.0189(2) Uani 1 1 d .
H23 H 0.6327 0.7968 0.9478 0.023 Uiso 1 1 calc R
C24 C 0.62357(11) 0.68258(10) 0.88554(13) 0.0253(3) Uani 1 1 d .
H24A H 0.5789 0.6517 0.8420 0.038 Uiso 1 1 calc R
H24B H 0.6333 0.6551 0.9543 0.038 Uiso 1 1 calc R
H24C H 0.6837 0.6868 0.8474 0.038 Uiso 1 1 calc R
C25 C 0.49446(10) 0.76318(9) 0.97277(12) 0.0218(3) Uani 1 1 d .
H25A H 0.4745 0.8182 0.9904 0.033 Uiso 1 1 calc R
H25B H 0.5065 0.7332 1.0391 0.033 Uiso 1 1 calc R
H25C H 0.4447 0.7361 0.9319 0.033 Uiso 1 1 calc R
C18 C 0.59019(9) 0.89684(8) 0.80212(11) 0.0158(2) Uani 1 1 d .
H18 H 0.6241 0.9189 0.8609 0.019 Uiso 1 1 calc R
C19 C 0.56689(9) 0.94724(8) 0.71432(11) 0.0170(2) Uani 1 1 d .
H19 H 0.5843 1.0026 0.7155 0.020 Uiso 1 1 calc R
C20 C 0.51832(9) 0.91611(8) 0.62577(10) 0.0172(2) Uani 1 1 d .
C26 C 0.49701(11) 0.96844(11) 0.53049(13) 0.0294(3) Uani 1 1 d .
H26A H 0.5341 1.0182 0.5349 0.044 Uiso 1 1 calc R
H26B H 0.4298 0.9818 0.5299 0.044 Uiso 1 1 calc R
H26C H 0.5132 0.9394 0.4645 0.044 Uiso 1 1 calc R
C21 C 0.49036(9) 0.83324(9) 0.62629(11) 0.0170(2) Uani 1 1 d .
H21 H 0.4554 0.8118 0.5680 0.020 Uiso 1 1 calc R
C22 C 0.51487(9) 0.78366(8) 0.71349(11) 0.0166(2) Uani 1 1 d .
H22 H 0.4982 0.7282 0.7119 0.020 Uiso 1 1 calc R
O2 O 0.38123(9) 0.61104(8) 0.56301(10) 0.0311(3) Uani 1 1 d .
O3 O 0.22113(8) 0.66174(6) 0.54487(10) 0.0247(2) Uani 1 1 d .
O4 O 0.35156(7) 0.73120(7) 0.45796(10) 0.0251(2) Uani 1 1 d .
S S 0.31456(2) 0.656949(18) 0.50068(3) 0.01512(6) Uani 1 1 d .
C27 C 0.29884(11) 0.59533(9) 0.38002(12) 0.0240(3) Uani 1 1 d .
F1 F 0.23177(8) 0.62526(7) 0.31727(9) 0.0382(2) Uani 1 1 d .
F2 F 0.37842(8) 0.59207(8) 0.32309(9) 0.0404(3) Uani 1 1 d .
F3 F 0.27470(8) 0.51984(6) 0.40416(10) 0.0393(3) Uani 1 1 d .
O5 O 0.43642(9) 0.49104(7) 0.71629(10) 0.0295(2) Uani 1 1 d G
H1O5 H 0.4146 0.5260 0.6743 0.044 Uiso 1 1 d G
H2O5 H 0.4111 0.4476 0.6969 0.044 Uiso 1 1 d G

loop_
_atom_site_aniso_label
_atom_site_aniso_U_11
_atom_site_aniso_U_22
_atom_site_aniso_U_33
_atom_site_aniso_U_23
_atom_site_aniso_U_13
_atom_site_aniso_U_12
Ru 0.00770(3) 0.00951(3) 0.00985(4) 0.00074(4) 0.00038(4) 0.00052(2)
Cl 0.01333(11) 0.01645(12) 0.01063(11) 0.00121(10) 0.00153(10) 0.00226(9)
C1 0.0103(4) 0.0113(5) 0.0093(5) 0.0010(4) 0.0005(4) -0.0004(4)
C2 0.0098(4) 0.0122(5) 0.0114(5) 0.0008(4) -0.0010(4) -0.0006(4)
C3 0.0126(5) 0.0112(5) 0.0140(5) 0.0009(4) 0.0005(4) 0.0001(4)
O1 0.0156(4) 0.0126(4) 0.0297(5) 0.0001(3) -0.0033(4) 0.0039(3)
N1 0.0112(4) 0.0092(4) 0.0142(5) -0.0007(4) -0.0015(4) 0.0006(3)
C4 0.0117(5) 0.0106(5) 0.0146(6) -0.0009(4) 0.0004(4) 0.0001(4)
C5 0.0189(5) 0.0115(4) 0.0158(6) 0.0003(5) -0.0012(5) -0.0006(4)
C6 0.0191(6) 0.0117(5) 0.0189(6) 0.0003(5) 0.0007(5) -0.0001(4)
N2 0.0158(5) 0.0130(4) 0.0183(5) -0.0030(4) 0.0000(4) -0.0012(4)
C9 0.0232(6) 0.0152(5) 0.0260(7) -0.0059(5) -0.0022(5) -0.0050(5)
C7 0.0193(6) 0.0163(5) 0.0204(6) -0.0011(5) -0.0048(5) -0.0007(4)
C8 0.0188(5) 0.0135(5) 0.0197(6) 0.0010(5) -0.0053(5) -0.0002(4)
N3 0.0097(4) 0.0115(4) 0.0113(4) 0.0019(3) -0.0007(3) -0.0005(3)
C10 0.0105(5) 0.0109(5) 0.0143(5) 0.0008(4) 0.0007(4) -0.0010(4)
C11 0.0177(5) 0.0160(5) 0.0135(6) -0.0003(4) -0.0002(4) 0.0005(4)
C12 0.0213(6) 0.0144(5) 0.0174(6) -0.0032(4) 0.0010(5) -0.0001(4)
C13 0.0150(5) 0.0132(5) 0.0220(6) 0.0016(5) 0.0019(5) 0.0013(4)
C14 0.0170(5) 0.0146(5) 0.0172(6) 0.0040(4) -0.0012(4) 0.0007(4)
C15 0.0155(5) 0.0142(5) 0.0135(6) 0.0009(4) -0.0016(4) -0.0014(4)
N4 0.0095(4) 0.0130(4) 0.0148(5) 0.0018(4) -0.0002(3) -0.0003(3)
N5 0.0090(4) 0.0127(4) 0.0139(5) 0.0018(4) -0.0003(4) 0.0003(3)
C16 0.0112(5) 0.0181(6) 0.0264(7) 0.0036(5) -0.0053(5) 0.0028(4)
C17 0.0126(5) 0.0186(6) 0.0143(6) 0.0034(5) 0.0043(4) 0.0008(4)
C23 0.0177(6) 0.0224(6) 0.0165(6) 0.0040(5) -0.0006(5) -0.0028(5)
C24 0.0286(7) 0.0263(7) 0.0210(7) 0.0101(6) 0.0064(6) 0.0071(6)
C25 0.0233(6) 0.0246(6) 0.0174(6) 0.0061(5) 0.0060(5) 0.0003(5)
C18 0.0124(5) 0.0206(6) 0.0145(6) -0.0035(5) 0.0029(4) 0.0023(4)
C19 0.0144(5) 0.0134(5) 0.0230(6) 0.0000(5) 0.0079(5) 0.0032(4)
C20 0.0128(5) 0.0212(6) 0.0176(6) 0.0060(4) 0.0059(4) 0.0085(4)
C26 0.0251(7) 0.0384(8) 0.0248(7) 0.0156(7) 0.0086(6) 0.0174(6)
C21 0.0086(5) 0.0264(7) 0.0159(6) -0.0020(5) 0.0000(4) -0.0005(4)
C22 0.0126(5) 0.0169(5) 0.0205(6) 0.0002(5) 0.0033(4) -0.0036(4)
O2 0.0320(6) 0.0373(6) 0.0241(6) 0.0086(5) -0.0038(5) 0.0115(5)
O3 0.0187(5) 0.0253(5) 0.0300(6) -0.0084(4) 0.0057(4) -0.0028(4)
O4 0.0292(5) 0.0191(5) 0.0270(6) 0.0029(4) -0.0005(4) -0.0099(4)
S 0.01528(13) 0.01396(13) 0.01611(15) 0.00066(10) 0.00039(11) -0.00078(10)
C27 0.0261(7) 0.0247(7) 0.0212(7) -0.0039(5) 0.0037(5) -0.0067(5)
F1 0.0376(6) 0.0486(6) 0.0283(5) -0.0012(5) -0.0125(4) -0.0121(5)
F2 0.0345(5) 0.0582(7) 0.0285(5) -0.0183(5) 0.0151(4) -0.0122(5)
F3 0.0551(7) 0.0194(4) 0.0432(6) -0.0105(4) 0.0152(6) -0.0105(4)
O5 0.0381(6) 0.0185(5) 0.0319(6) 0.0022(4) -0.0105(5) -0.0050(4)

loop_
_atom_type_symbol
_atom_type_description
_atom_type_scat_dispersion_real
_atom_type_scat_dispersion_imag
_atom_type_scat_source
C C 0.0033 0.0016 'International Tables Vol C Tables 4.2.6.8 and 6.1.1.4'
H H 0.0000 0.0000 'International Tables Vol C Tables 4.2.6.8 and 6.1.1.4'
Cl Cl 0.1484 0.1585 'International Tables Vol C Tables 4.2.6.8 and 6.1.1.4'
F F 0.0171 0.0103 'International Tables Vol C Tables 4.2.6.8 and 6.1.1.4'
N N 0.0061 0.0033 'International Tables Vol C Tables 4.2.6.8 and 6.1.1.4'
O O 0.0106 0.0060 'International Tables Vol C Tables 4.2.6.8 and 6.1.1.4'
Ru Ru -1.2594 0.8363 'International Tables Vol C Tables 4.2.6.8 and 6.1.1.4'
S S 0.1246 0.1234 'International Tables Vol C Tables 4.2.6.8 and 6.1.1.4'

loop_
_geom_angle_atom_site_label_1
_geom_angle_atom_site_label_2
_geom_angle_atom_site_label_3
_geom_angle
C1 Ru N1 76.18(4)
C1 Ru C18 90.73(5)
N1 Ru C18 126.99(5)
C1 Ru C19 101.40(5)
N1 Ru C19 164.94(5)
C18 Ru C19 37.97(5)
C1 Ru C17 108.25(5)
N1 Ru C17 98.26(4)
C18 Ru C17 37.51(5)
C19 Ru C17 68.11(5)
C1 Ru C22 143.49(5)
N1 Ru C22 93.92(4)
C18 Ru C22 67.09(5)
C19 Ru C22 79.15(5)
C17 Ru C22 37.52(5)
C1 Ru C20 132.50(5)
N1 Ru C20 150.55(5)
C18 Ru C20 67.61(5)
C19 Ru C20 36.97(5)
C17 Ru C20 80.24(5)
C22 Ru C20 66.90(5)
C1 Ru C21 167.90(5)
N1 Ru C21 115.11(4)
C18 Ru C21 78.99(5)
C19 Ru C21 66.56(5)
C17 Ru C21 67.10(5)
C22 Ru C21 36.56(5)
C20 Ru C21 37.16(5)
C1 Ru Cl 85.37(3)
N1 Ru Cl 87.03(3)
C18 Ru Cl 143.70(4)
C19 Ru Cl 107.72(4)
C17 Ru Cl 166.19(3)
C22 Ru Cl 129.77(4)
C20 Ru Cl 88.87(3)
C21 Ru Cl 99.10(4)
N3 C1 C2 102.64(10)
N3 C1 Ru 141.19(9)
C2 C1 Ru 116.07(8)
N5 C2 C1 107.94(10)
N5 C2 C3 131.71(11)
C1 C2 C3 120.19(10)
O1 C3 N1 129.06(11)
O1 C3 C2 123.12(11)
N1 C3 C2 107.68(10)
C3 N1 C4 119.17(10)
C3 N1 Ru 118.77(8)
C4 N1 Ru 121.98(7)
N1 C4 C8 118.35(11)
N1 C4 C5 124.13(12)
C8 C4 C5 117.50(11)
C6 C5 C4 119.38(12)
C6 C5 H5 120.3
C4 C5 H5 120.3
N2 C6 C5 121.63(12)
N2 C6 H6 119.2
C5 C6 H6 119.2
C6 N2 C7 120.24(11)
C6 N2 C9 120.28(11)
C7 N2 C9 119.44(12)
N2 C9 H9A 109.5
N2 C9 H9B 109.5
H9A C9 H9B 109.5
N2 C9 H9C 109.5
H9A C9 H9C 109.5
H9B C9 H9C 109.5
N2 C7 C8 120.91(13)
N2 C7 H7 119.5
C8 C7 H7 119.5
C7 C8 C4 120.30(12)
C7 C8 H8 119.9
C4 C8 H8 119.9
N4 N3 C1 113.90(10)
N4 N3 C10 118.45(10)
C1 N3 C10 127.63(10)
C15 C10 C11 122.12(11)
C15 C10 N3 118.15(11)
C11 C10 N3 119.74(11)
C10 C11 C12 118.41(12)
C10 C11 H11 120.8
C12 C11 H11 120.8
C13 C12 C11 120.28(13)
C13 C12 H12 119.9
C11 C12 H12 119.9
C14 C13 C12 120.22(12)
C14 C13 H13 119.9
C12 C13 H13 119.9
C13 C14 C15 120.60(12)
C13 C14 H14 119.7
C15 C14 H14 119.7
C10 C15 C14 118.36(11)
C10 C15 H15 120.8
C14 C15 H15 120.8
N5 N4 N3 103.66(9)
N4 N5 C2 111.85(10)
N4 N5 C16 119.06(10)
C2 N5 C16 128.95(10)
N5 C16 H16A 109.5
N5 C16 H16B 109.5
H16A C16 H16B 109.5
N5 C16 H16C 109.5
H16A C16 H16C 109.5
H16B C16 H16C 109.5
C18 C17 C22 117.27(12)
C18 C17 C23 118.46(12)
C22 C17 C23 124.14(12)
C18 C17 Ru 69.11(7)
C22 C17 Ru 71.33(7)
C23 C17 Ru 133.86(9)
C24 C23 C17 114.58(12)
C24 C23 C25 111.36(12)
C17 C23 C25 108.24(11)
C24 C23 H23 107.5
C17 C23 H23 107.5
C25 C23 H23 107.5
C23 C24 H24A 109.5
C23 C24 H24B 109.5
H24A C24 H24B 109.5
C23 C24 H24C 109.5
H24A C24 H24C 109.5
H24B C24 H24C 109.5
C23 C25 H25A 109.5
C23 C25 H25B 109.5
H25A C25 H25B 109.5
C23 C25 H25C 109.5
H25A C25 H25C 109.5
H25B C25 H25C 109.5
C17 C18 C19 121.65(12)
C17 C18 Ru 73.38(7)
C19 C18 Ru 71.84(7)
C17 C18 H18 119.2
C19 C18 H18 119.2
Ru C18 H18 127.8
C20 C19 C18 120.47(12)
C20 C19 Ru 73.07(7)
C18 C19 Ru 70.19(7)
C20 C19 H19 119.8
C18 C19 H19 119.8
Ru C19 H19 129.4
C19 C20 C21 119.16(12)
C19 C20 C26 120.67(13)
C21 C20 C26 120.17(13)
C19 C20 Ru 69.96(7)
C21 C20 Ru 72.63(7)
C26 C20 Ru 128.45(9)
C20 C26 H26A 109.5
C20 C26 H26B 109.5
H26A C26 H26B 109.5
C20 C26 H26C 109.5
H26A C26 H26C 109.5
H26B C26 H26C 109.5
C22 C21 C20 119.74(12)
C22 C21 Ru 70.34(7)
C20 C21 Ru 70.21(7)
C22 C21 H21 120.1
C20 C21 H21 120.1
Ru C21 H21 132.3
C21 C22 C17 121.65(12)
C21 C22 Ru 73.10(7)
C17 C22 Ru 71.15(7)
C21 C22 H22 119.2
C17 C22 H22 119.2
Ru C22 H22 129.0
O3 S O4 115.53(7)
O3 S O2 115.37(7)
O4 S O2 114.24(7)
O3 S C27 103.46(7)
O4 S C27 102.55(7)
O2 S C27 103.19(8)
F1 C27 F3 107.41(13)
F1 C27 F2 108.00(13)
F3 C27 F2 107.45(13)
F1 C27 S 111.26(11)
F3 C27 S 111.70(11)
F2 C27 S 110.83(10)
H1O5 O5 H2O5 104.7

loop_
_geom_bond_atom_site_label_1
_geom_bond_atom_site_label_2
_geom_bond_distance
Ru C1 2.0119(11)
Ru N1 2.1613(9)
Ru C18 2.1658(13)
Ru C19 2.1874(12)
Ru C17 2.2213(12)
Ru C22 2.2236(12)
Ru C20 2.2274(12)
Ru C21 2.2593(13)
Ru Cl 2.4091(3)
C1 N3 1.3620(15)
C1 C2 1.3826(16)
C2 N5 1.3559(15)
C2 C3 1.4663(16)
C3 O1 1.2401(14)
C3 N1 1.3613(15)
N1 C4 1.3900(15)
C4 C8 1.4046(18)
C4 C5 1.4057(16)
C5 C6 1.3756(17)
C5 H5 0.9500
C6 N2 1.3419(18)
C6 H6 0.9500
N2 C7 1.3519(17)
N2 C9 1.4701(16)
C9 H9A 0.9800
C9 H9B 0.9800
C9 H9C 0.9800
C7 C8 1.3669(18)
C7 H7 0.9500
C8 H8 0.9500
N3 N4 1.3512(14)
N3 C10 1.4351(15)
C10 C15 1.3882(17)
C10 C11 1.3895(17)
C11 C12 1.3954(18)
C11 H11 0.9500
C12 C13 1.392(2)
C12 H12 0.9500
C13 C14 1.3808(19)
C13 H13 0.9500
C14 C15 1.3962(17)
C14 H14 0.9500
C15 H15 0.9500
N4 N5 1.3180(14)
N5 C16 1.4623(15)
C16 H16A 0.9800
C16 H16B 0.9800
C16 H16C 0.9800
C17 C18 1.4114(18)
C17 C22 1.4296(19)
C17 C23 1.5201(18)
C23 C24 1.515(2)
C23 C25 1.5311(19)
C23 H23 1.0000
C24 H24A 0.9800
C24 H24B 0.9800
C24 H24C 0.9800
C25 H25A 0.9800
C25 H25B 0.9800
C25 H25C 0.9800
C18 C19 1.4161(19)
C18 H18 0.9500
C19 C20 1.400(2)
C19 H19 0.9500
C20 C21 1.4300(19)
C20 C26 1.5016(19)
C26 H26A 0.9800
C26 H26B 0.9800
C26 H26C 0.9800
C21 C22 1.4065(19)
C21 H21 0.9500
C22 H22 0.9500
O2 S 1.4421(11)
O3 S 1.4390(11)
O4 S 1.4404(11)
S C27 1.8319(15)
C27 F1 1.3287(19)
C27 F3 1.3319(18)
C27 F2 1.3358(17)
O5 H1O5 0.8399
O5 H2O5 0.8398

loop_
_geom_hbond_atom_site_label_D
_geom_hbond_atom_site_label_H
_geom_hbond_atom_site_label_A
_geom_hbond_distance_DH
_geom_hbond_distance_HA
_geom_hbond_distance_DA
_geom_hbond_angle_DHA
_geom_hbond_site_symmetry_A
O5 H2O5 O1 0.84 2.02 2.8384(14) 163.1 4_465
O5 H1O5 O2 0.84 2.03 2.8676(16) 171.5 .

loop_
_geom_torsion_atom_site_label_1
_geom_torsion_atom_site_label_2
_geom_torsion_atom_site_label_3
_geom_torsion_atom_site_label_4
_geom_torsion
N1 Ru C1 N3 175.91(15)
C18 Ru C1 N3 -56.02(14)
C19 Ru C1 N3 -19.32(15)
C17 Ru C1 N3 -89.81(14)
C22 Ru C1 N3 -106.44(15)
C20 Ru C1 N3 3.64(17)
C21 Ru C1 N3 -24.5(3)
Cl Ru C1 N3 87.84(14)
N1 Ru C1 C2 -8.61(9)
C18 Ru C1 C2 119.46(10)
C19 Ru C1 C2 156.16(9)
C17 Ru C1 C2 85.68(10)
C22 Ru C1 C2 69.04(13)
C20 Ru C1 C2 179.12(8)
C21 Ru C1 C2 151.0(2)
Cl Ru C1 C2 -96.68(9)
N3 C1 C2 N5 0.61(13)
Ru C1 C2 N5 -176.48(8)
N3 C1 C2 C3 -175.28(11)
Ru C1 C2 C3 7.63(15)
N5 C2 C3 O1 1.8(2)
C1 C2 C3 O1 176.57(12)
N5 C2 C3 N1 -174.23(13)
C1 C2 C3 N1 0.53(16)
O1 C3 N1 C4 -0.6(2)
C2 C3 N1 C4 175.11(11)
O1 C3 N1 Ru 176.19(11)
C2 C3 N1 Ru -8.08(13)
C1 Ru N1 C3 9.71(9)
C18 Ru N1 C3 -70.56(11)
C19 Ru N1 C3 -72.75(19)
C17 Ru N1 C3 -97.15(10)
C22 Ru N1 C3 -134.65(10)
C20 Ru N1 C3 178.08(9)
C21 Ru N1 C3 -165.67(9)
Cl Ru N1 C3 95.67(9)
C1 Ru N1 C4 -173.57(11)
C18 Ru N1 C4 106.16(10)
C19 Ru N1 C4 103.97(18)
C17 Ru N1 C4 79.57(10)
C22 Ru N1 C4 42.07(10)
C20 Ru N1 C4 -5.21(16)
C21 Ru N1 C4 11.05(11)
Cl Ru N1 C4 -87.61(10)
C3 N1 C4 C8 -141.96(13)
Ru N1 C4 C8 41.34(16)
C3 N1 C4 C5 39.37(18)
Ru N1 C4 C5 -137.34(11)
N1 C4 C5 C6 176.30(12)
C8 C4 C5 C6 -2.38(19)
C4 C5 C6 N2 2.1(2)
C5 C6 N2 C7 -0.2(2)
C5 C6 N2 C9 -177.98(12)
C6 N2 C7 C8 -1.4(2)
C9 N2 C7 C8 176.35(13)
N2 C7 C8 C4 1.1(2)
N1 C4 C8 C7 -177.95(13)
C5 C4 C8 C7 0.8(2)
C2 C1 N3 N4 -0.82(13)
Ru C1 N3 N4 175.02(11)
C2 C1 N3 C10 177.59(11)
Ru C1 N3 C10 -6.6(2)
N4 N3 C10 C15 127.05(12)
C1 N3 C10 C15 -51.30(17)
N4 N3 C10 C11 -53.26(16)
C1 N3 C10 C11 128.39(13)
C15 C10 C11 C12 -0.44(19)
N3 C10 C11 C12 179.89(11)
C10 C11 C12 C13 -0.47(19)
C11 C12 C13 C14 0.8(2)
C12 C13 C14 C15 -0.3(2)
C11 C10 C15 C14 0.98(18)
N3 C10 C15 C14 -179.34(11)
C13 C14 C15 C10 -0.61(19)
C1 N3 N4 N5 0.69(13)
C10 N3 N4 N5 -177.88(10)
N3 N4 N5 C2 -0.25(13)
N3 N4 N5 C16 -176.49(11)
C1 C2 N5 N4 -0.24(14)
C3 C2 N5 N4 175.00(12)
C1 C2 N5 C16 175.53(12)
C3 C2 N5 C16 -9.2(2)
C1 Ru C17 C18 65.95(8)
N1 Ru C17 C18 144.04(7)
C19 Ru C17 C18 -29.32(8)
C22 Ru C17 C18 -130.29(11)
C20 Ru C17 C18 -65.75(8)
C21 Ru C17 C18 -102.12(8)
Cl Ru C17 C18 -104.18(15)
C1 Ru C17 C22 -163.76(7)
N1 Ru C17 C22 -85.67(8)
C18 Ru C17 C22 130.29(11)
C19 Ru C17 C22 100.97(8)
C20 Ru C17 C22 64.55(8)
C21 Ru C17 C22 28.17(7)
Cl Ru C17 C22 26.11(19)
C1 Ru C17 C23 -43.97(14)
N1 Ru C17 C23 34.12(14)
C18 Ru C17 C23 -109.92(16)
C19 Ru C17 C23 -139.24(14)
C22 Ru C17 C23 119.79(16)
C20 Ru C17 C23 -175.67(14)
C21 Ru C17 C23 147.96(15)
Cl Ru C17 C23 145.90(11)
C18 C17 C23 C24 -137.28(13)
C22 C17 C23 C24 46.95(18)
Ru C17 C23 C24 -49.66(18)
C18 C17 C23 C25 97.80(14)
C22 C17 C23 C25 -77.97(16)
Ru C17 C23 C25 -174.58(10)
C22 C17 C18 C19 1.14(17)
C23 C17 C18 C19 -174.92(11)
Ru C17 C18 C19 55.53(11)
C22 C17 C18 Ru -54.39(10)
C23 C17 C18 Ru 129.55(11)
C1 Ru C18 C17 -119.85(8)
N1 Ru C18 C17 -46.68(9)
C19 Ru C18 C17 132.39(11)
C22 Ru C18 C17 30.29(7)
C20 Ru C18 C17 103.63(8)
C21 Ru C18 C17 66.57(8)
Cl Ru C18 C17 156.99(6)
C1 Ru C18 C19 107.76(8)
N1 Ru C18 C19 -179.08(7)
C17 Ru C18 C19 -132.39(11)
C22 Ru C18 C19 -102.10(9)
C20 Ru C18 C19 -28.76(8)
C21 Ru C18 C19 -65.83(8)
Cl Ru C18 C19 24.60(11)
C17 C18 C19 C20 -1.06(18)
Ru C18 C19 C20 55.18(10)
C17 C18 C19 Ru -56.24(11)
C1 Ru C19 C20 151.43(8)
N1 Ru C19 C20 -129.45(16)
C18 Ru C19 C20 -132.30(11)
C17 Ru C19 C20 -103.31(8)
C22 Ru C19 C20 -65.81(8)
C21 Ru C19 C20 -29.74(7)
Cl Ru C19 C20 62.69(8)
C1 Ru C19 C18 -76.27(8)
N1 Ru C19 C18 2.8(2)
C17 Ru C19 C18 28.99(7)
C22 Ru C19 C18 66.49(8)
C20 Ru C19 C18 132.30(11)
C21 Ru C19 C18 102.56(8)
Cl Ru C19 C18 -165.01(7)
C18 C19 C20 C21 1.60(18)
Ru C19 C20 C21 55.44(10)
C18 C19 C20 C26 -177.43(12)
Ru C19 C20 C26 -123.59(11)
C18 C19 C20 Ru -53.84(10)
C1 Ru C20 C19 -39.49(10)
N1 Ru C20 C19 155.92(9)
C18 Ru C20 C19 29.48(8)
C17 Ru C20 C19 66.38(8)
C22 Ru C20 C19 103.10(8)
C21 Ru C20 C19 131.11(11)
Cl Ru C20 C19 -122.16(7)
C1 Ru C20 C21 -170.60(8)
N1 Ru C20 C21 24.81(13)
C18 Ru C20 C21 -101.63(8)
C19 Ru C20 C21 -131.11(11)
C17 Ru C20 C21 -64.73(8)
C22 Ru C20 C21 -28.01(8)
Cl Ru C20 C21 106.74(7)
C1 Ru C20 C26 74.32(16)
N1 Ru C20 C26 -90.28(16)
C18 Ru C20 C26 143.29(15)
C19 Ru C20 C26 113.81(17)
C17 Ru C20 C26 -179.82(15)
C22 Ru C20 C26 -143.10(16)
C21 Ru C20 C26 -115.09(17)
Cl Ru C20 C26 -8.35(14)
C19 C20 C21 C22 -2.29(18)
C26 C20 C21 C22 176.74(12)
Ru C20 C21 C22 51.87(11)
C19 C20 C21 Ru -54.15(10)
C26 C20 C21 Ru 124.87(11)
C1 Ru C21 C22 -98.4(2)
N1 Ru C21 C22 59.66(9)
C18 Ru C21 C22 -66.20(8)
C19 Ru C21 C22 -103.91(9)
C17 Ru C21 C22 -28.87(8)
C20 Ru C21 C22 -133.51(12)
Cl Ru C21 C22 150.63(7)
C1 Ru C21 C20 35.1(3)
N1 Ru C21 C20 -166.83(7)
C18 Ru C21 C20 67.31(8)
C19 Ru C21 C20 29.60(7)
C17 Ru C21 C20 104.65(8)
C22 Ru C21 C20 133.51(12)
Cl Ru C21 C20 -75.85(7)
C20 C21 C22 C17 2.46(18)
Ru C21 C22 C17 54.27(11)
C20 C21 C22 Ru -51.81(11)
C18 C17 C22 C21 -1.86(18)
C23 C17 C22 C21 173.96(12)
Ru C17 C22 C21 -55.16(11)
C18 C17 C22 Ru 53.30(10)
C23 C17 C22 Ru -130.89(12)
C1 Ru C22 C21 159.61(8)
N1 Ru C22 C21 -128.44(8)
C18 Ru C22 C21 102.82(9)
C19 Ru C22 C21 65.06(8)
C17 Ru C22 C21 133.10(11)
C20 Ru C22 C21 28.44(8)
Cl Ru C22 C21 -39.05(9)
C1 Ru C22 C17 26.51(12)
N1 Ru C22 C17 98.46(8)
C18 Ru C22 C17 -30.28(7)
C19 Ru C22 C17 -68.04(8)
C20 Ru C22 C17 -104.66(8)
C21 Ru C22 C17 -133.10(11)
Cl Ru C22 C17 -172.15(6)
O3 S C27 F1 53.37(12)
O4 S C27 F1 -67.10(11)
O2 S C27 F1 173.94(11)
O3 S C27 F3 -66.66(12)
O4 S C27 F3 172.87(11)
O2 S C27 F3 53.91(13)
O3 S C27 F2 173.56(11)
O4 S C27 F2 53.08(13)
O2 S C27 F2 -65.87(13)
